data_9013468
loop_
_publ_author_name
'LeLucia, M. L.'
'Coppens, P.'

_publ_section_title
;
 Crystal structure of tetrasulfur tetranitride (S4N4) at 120 K
 Note: T = 120 K
;
_journal_name_full 'Inorganic Chemistry'
_journal_page_first 2336
_journal_page_last 2338
_journal_paper_doi 10.1021/ic50186a072
_journal_volume 17
_journal_year 1978
_chemical_compound_source Synthetic
_chemical_formula_structural S4N4
_chemical_formula_sum 'N S'
_space_group_IT_number 14
_symmetry_space_group_name_Hall '-P 2yn'
_symmetry_space_group_name_H-M 'P 1 21/n 1'
_cell_angle_alpha 90
_cell_angle_beta 93.68
_cell_angle_gamma 90
_cell_length_a 8.752
_cell_length_b 7.084
_cell_length_c 8.629
_cell_formula_units_Z 16
_cell_volume 533.888
_database_code_amcsd 0012686
_diffrn_ambient_temperature 120
_exptl_crystal_density_diffrn 2.293
_cod_original_formula_sum 'S N'
_cod_database_code 9013468
_amcsd_formula_title S4N4

loop_
_space_group_symop_operation_xyz
x,y,z
1/2+x,1/2-y,1/2+z
1/2-x,1/2+y,1/2-z
-x,-y,-z

loop_
_atom_site_aniso_label
_atom_site_aniso_U_11
_atom_site_aniso_U_22
_atom_site_aniso_U_33
_atom_site_aniso_U_12
_atom_site_aniso_U_13
_atom_site_aniso_U_23
S1 0.01840 0.02560 0.01980 0.00000 0.00110 -0.00950
S2 0.01210 0.01970 0.01680 0.00230 0.00100 -0.00130
S3 0.01240 0.02010 0.01840 0.00230 -0.00090 -0.00040
S4 0.02060 0.02370 0.01750 -0.00120 0.00150 0.00390
N1 0.01730 0.02070 0.01350 0.00340 0.00090 0.00010
N2 0.02430 0.03550 0.01400 0.00110 0.00250 -0.00250
N3 0.01410 0.02310 0.02210 -0.00330 0.00010 0.00070
N4 0.01450 0.02290 0.02380 -0.00250 -0.00020 -0.00560

loop_
_atom_site_label
_atom_site_fract_x
_atom_site_fract_y
_atom_site_fract_z
S1 0.00514 0.92167 0.30433
S2 0.15149 0.70853 0.09900
S3 -0.14966 0.79887 0.05795
S4 -0.04076 0.54600 0.27272
N1 0.01000 0.76410 -0.02450
N2 -0.02720 0.72300 0.39150
N3 -0.18180 0.60350 0.14810
N4 0.16410 0.88430 0.21930

loop_
_cod_related_entry_id
_cod_related_entry_database
_cod_related_entry_code
1 AMCSD 0012686
